data_4516693
loop_
_publ_author_name
'Li, Dan'
'Wang, Linqing'
'Yang, Dongxu'
'Zhang, Bangzhi'
'Wang, Rui'

_publ_section_title
;
 Catalytic Desymmetrization of meso-Aziridines with Benzofuran-2(3H)-Ones
 Employing a Simple In Situ-Generated Magnesium Catalyst
;
_journal_issue 12
_journal_name_full 'ACS Catalysis'
_journal_page_first 7432
_journal_paper_doi 10.1021/acscatal.5b02177
_journal_volume 5
_journal_year 2015
_chemical_absolute_configuration unk
_chemical_formula_moiety 'C26 H24 N2 O3'
_chemical_formula_sum 'C26 H24 N2 O3'
_chemical_formula_weight 412.47
_space_group_crystal_system monoclinic
_space_group_IT_number 4
_space_group_name_Hall 'P 2yb'
_space_group_name_H-M_alt 'P 1 21 1'
_atom_sites_solution_hydrogens geom
_atom_sites_solution_primary direct
_audit_creation_date 2015-07-31
_audit_creation_method
;
Olex2 1.2
(compiled 2015.01.26 svn.r3150 for OlexSys, GUI svn.r4998)
;
_cell_angle_alpha 90
_cell_angle_beta 103.604(4)
_cell_angle_gamma 90
_cell_formula_units_Z 2
_cell_length_a 9.4911(4)
_cell_length_b 9.8015(3)
_cell_length_c 12.0673(5)
_cell_measurement_reflns_used 8990
_cell_measurement_temperature 300.79(10)
_cell_measurement_theta_max 69.7880
_cell_measurement_theta_min 4.7720
_cell_volume 1091.09(7)
_computing_cell_refinement
;
CrysAlisPro, Agilent Technologies,
Version 1.171.37.33 (release 27-03-2014 CrysAlis171 .NET)
(compiled Mar 27 2014,17:12:48)
;
_computing_data_collection
;
CrysAlisPro, Agilent Technologies,
Version 1.171.37.33 (release 27-03-2014 CrysAlis171 .NET)
(compiled Mar 27 2014,17:12:48)
;
_computing_data_reduction
;
CrysAlisPro, Agilent Technologies,
Version 1.171.37.33 (release 27-03-2014 CrysAlis171 .NET)
(compiled Mar 27 2014,17:12:48)
;
_computing_molecular_graphics 'Olex2 (Dolomanov et al., 2009)'
_computing_publication_material 'Olex2 (Dolomanov et al., 2009)'
_computing_structure_refinement 'ShelXL (Sheldrick, 2008)'
_computing_structure_solution 'ShelXS (Sheldrick, 2008)'
_diffrn_ambient_environment air
_diffrn_ambient_temperature 300.79(10)
_diffrn_detector 'CCD plate'
_diffrn_detector_area_resol_mean 16.0733
_diffrn_detector_type Eos
_diffrn_measured_fraction_theta_full 0.999
_diffrn_measured_fraction_theta_max 0.992
_diffrn_measurement_details
;
#__ type_ start__ end____ width___ exp.time_
  1 omega  -21.00   69.00   1.0000    1.0000
omega____ theta____ kappa____ phi______ frames
    -        0.0000   57.0000  -60.0000 90

#__ type_ start__ end____ width___ exp.time_
  2 omega  -69.00   21.00   1.0000    1.0000
omega____ theta____ kappa____ phi______ frames
    -        0.0000  -57.0000   90.0000 90

#__ type_ start__ end____ width___ exp.time_
  3 omega  -22.00   68.00   1.0000    1.0000
omega____ theta____ kappa____ phi______ frames
    -        0.0000   61.0000  136.0000 90

#__ type_ start__ end____ width___ exp.time_
  4 omega  -15.00   75.00   1.0000    2.0000
omega____ theta____ kappa____ phi______ frames
    -       54.0000  -57.0000 -120.0000 90

#__ type_ start__ end____ width___ exp.time_
  5 omega   33.00  123.00   1.0000    2.0000
omega____ theta____ kappa____ phi______ frames
    -       54.0000   57.0000  -60.0000 90

#__ type_ start__ end____ width___ exp.time_
  6 omega   23.00  111.00   1.0000    2.0000
omega____ theta____ kappa____ phi______ frames
    -       54.0000 -125.0000 -180.0000 88

#__ type_ start__ end____ width___ exp.time_
  7 omega  -15.00   75.00   1.0000    2.0000
omega____ theta____ kappa____ phi______ frames
    -       54.0000  -57.0000  -30.0000 90

#__ type_ start__ end____ width___ exp.time_
  8 omega   33.00  123.00   1.0000    2.0000
omega____ theta____ kappa____ phi______ frames
    -       54.0000   57.0000  120.0000 90

#__ type_ start__ end____ width___ exp.time_
  9 omega   33.00  123.00   1.0000    2.0000
omega____ theta____ kappa____ phi______ frames
    -       54.0000   57.0000   30.0000 90

#__ type_ start__ end____ width___ exp.time_
 10 omega   36.00  116.00   1.0000    2.0000
omega____ theta____ kappa____ phi______ frames
    -      108.0000 -111.0000 -120.0000 80

#__ type_ start__ end____ width___ exp.time_
 11 omega  101.00  178.00   1.0000    2.0000
omega____ theta____ kappa____ phi______ frames
    -      108.0000  112.0000   13.0000 77

#__ type_ start__ end____ width___ exp.time_
 12 omega   35.00   94.00   1.0000    2.0000
omega____ theta____ kappa____ phi______ frames
    -      108.0000  -25.0000 -120.0000 59

#__ type_ start__ end____ width___ exp.time_
 13 omega   38.00  138.00   1.0000    2.0000
omega____ theta____ kappa____ phi______ frames
    -      108.0000  -77.0000  -60.0000 100

#__ type_ start__ end____ width___ exp.time_
 14 omega   36.00  116.00   1.0000    2.0000
omega____ theta____ kappa____ phi______ frames
    -      108.0000 -111.0000    0.0000 80

#__ type_ start__ end____ width___ exp.time_
 15 omega   38.00  104.00   1.0000    2.0000
omega____ theta____ kappa____ phi______ frames
    -      108.0000  -50.0000   90.0000 66

#__ type_ start__ end____ width___ exp.time_
 16 omega   36.00  116.00   1.0000    2.0000
omega____ theta____ kappa____ phi______ frames
    -      108.0000 -111.0000  120.0000 80

#__ type_ start__ end____ width___ exp.time_
 17 omega   36.00  116.00   1.0000    2.0000
omega____ theta____ kappa____ phi______ frames
    -      108.0000 -111.0000 -180.0000 80

#__ type_ start__ end____ width___ exp.time_
 18 omega   86.00  176.00   1.0000    2.0000
omega____ theta____ kappa____ phi______ frames
    -      108.0000   63.0000 -150.0000 90

#__ type_ start__ end____ width___ exp.time_
 19 omega   36.00  116.00   1.0000    2.0000
omega____ theta____ kappa____ phi______ frames
    -      108.0000 -111.0000  -60.0000 80

#__ type_ start__ end____ width___ exp.time_
 20 omega   35.00   94.00   1.0000    2.0000
omega____ theta____ kappa____ phi______ frames
    -      108.0000  -25.0000    0.0000 59

#__ type_ start__ end____ width___ exp.time_
 21 omega   36.00   93.00   1.0000    2.0000
omega____ theta____ kappa____ phi______ frames
    -      108.0000  -38.0000   30.0000 57

#__ type_ start__ end____ width___ exp.time_
 22 omega   78.00  178.00   1.0000    2.0000
omega____ theta____ kappa____ phi______ frames
    -      108.0000   77.0000  150.0000 100

#__ type_ start__ end____ width___ exp.time_
 23 omega  100.00  178.00   1.0000    2.0000
omega____ theta____ kappa____ phi______ frames
    -      108.0000  111.0000  120.0000 78

#__ type_ start__ end____ width___ exp.time_
 24 omega  100.00  178.00   1.0000    2.0000
omega____ theta____ kappa____ phi______ frames
    -      108.0000  111.0000   90.0000 78

#__ type_ start__ end____ width___ exp.time_
 25 omega   78.00  178.00   1.0000    2.0000
omega____ theta____ kappa____ phi______ frames
    -      108.0000   77.0000   60.0000 100

#__ type_ start__ end____ width___ exp.time_
 26 omega   74.00  178.00   1.0000    2.0000
omega____ theta____ kappa____ phi______ frames
    -      108.0000   25.0000  -60.0000 104

#__ type_ start__ end____ width___ exp.time_
 27 omega  -69.00   21.00   1.0000    1.0000
omega____ theta____ kappa____ phi______ frames
    -        0.0000  -57.0000 -180.0000 90

#__ type_ start__ end____ width___ exp.time_
 28 omega  -44.00   73.00   1.0000    1.0000
omega____ theta____ kappa____ phi______ frames
    -        0.0000   19.0000   90.0000 117

#__ type_ start__ end____ width___ exp.time_
 29 omega   24.00  124.00   1.0000    2.0000
omega____ theta____ kappa____ phi______ frames
    -       54.0000   77.0000   60.0000 100

#__ type_ start__ end____ width___ exp.time_
 30 omega   24.00  124.00   1.0000    2.0000
omega____ theta____ kappa____ phi______ frames
    -       54.0000   77.0000 -120.0000 100

#__ type_ start__ end____ width___ exp.time_
 31 omega  -15.00   75.00   1.0000    2.0000
omega____ theta____ kappa____ phi______ frames
    -       54.0000  -57.0000  150.0000 90

#__ type_ start__ end____ width___ exp.time_
 32 omega   24.00  124.00   1.0000    2.0000
omega____ theta____ kappa____ phi______ frames
    -       54.0000   77.0000 -150.0000 100

#__ type_ start__ end____ width___ exp.time_
 33 omega   24.00  124.00   1.0000    2.0000
omega____ theta____ kappa____ phi______ frames
    -       54.0000   77.0000  -30.0000 100

#__ type_ start__ end____ width___ exp.time_
 34 omega   24.00  124.00   1.0000    2.0000
omega____ theta____ kappa____ phi______ frames
    -       54.0000   77.0000  150.0000 100

#__ type_ start__ end____ width___ exp.time_
 35 omega   78.00  178.00   1.0000    2.0000
omega____ theta____ kappa____ phi______ frames
    -      108.0000   77.0000   30.0000 100

#__ type_ start__ end____ width___ exp.time_
 36 omega   78.00  178.00   1.0000    2.0000
omega____ theta____ kappa____ phi______ frames
    -      108.0000   77.0000  -60.0000 100

#__ type_ start__ end____ width___ exp.time_
 37 omega   78.00  178.00   1.0000    2.0000
omega____ theta____ kappa____ phi______ frames
    -      108.0000   77.0000 -180.0000 100

#__ type_ start__ end____ width___ exp.time_
 38 omega   86.00  178.00   1.0000    2.0000
omega____ theta____ kappa____ phi______ frames
    -      108.0000   50.0000   30.0000 92

#__ type_ start__ end____ width___ exp.time_
 39 omega   78.00  178.00   1.0000    2.0000
omega____ theta____ kappa____ phi______ frames
    -      108.0000   77.0000   90.0000 100

#__ type_ start__ end____ width___ exp.time_
 40 omega   86.00  178.00   1.0000    2.0000
omega____ theta____ kappa____ phi______ frames
    -      108.0000   50.0000 -120.0000 92

#__ type_ start__ end____ width___ exp.time_
 41 omega   86.00  178.00   1.0000    2.0000
omega____ theta____ kappa____ phi______ frames
    -      108.0000   50.0000  120.0000 92

#__ type_ start__ end____ width___ exp.time_
 42 omega   78.00  178.00   1.0000    2.0000
omega____ theta____ kappa____ phi______ frames
    -      108.0000   77.0000    0.0000 100

#__ type_ start__ end____ width___ exp.time_
 43 omega   78.00  178.00   1.0000    2.0000
omega____ theta____ kappa____ phi______ frames
    -      108.0000   77.0000  -30.0000 100

#__ type_ start__ end____ width___ exp.time_
 44 omega   82.00  178.00   1.0000    2.0000
omega____ theta____ kappa____ phi______ frames
    -      108.0000   38.0000    0.0000 96

#__ type_ start__ end____ width___ exp.time_
 45 omega   78.00  178.00   1.0000    2.0000
omega____ theta____ kappa____ phi______ frames
    -      108.0000   77.0000  -90.0000 100

#__ type_ start__ end____ width___ exp.time_
 46 omega   78.00  178.00   1.0000    2.0000
omega____ theta____ kappa____ phi______ frames
    -      108.0000   77.0000  120.0000 100
;
_diffrn_measurement_device 'four-circle diffractometer'
_diffrn_measurement_device_type 'SuperNova, Dual, Cu at zero, Eos'
_diffrn_measurement_method '\w scans'
_diffrn_orient_matrix_UB_11 0.0710948000
_diffrn_orient_matrix_UB_12 -0.1293235000
_diffrn_orient_matrix_UB_13 -0.0349069000
_diffrn_orient_matrix_UB_21 0.0574919000
_diffrn_orient_matrix_UB_22 0.0836447000
_diffrn_orient_matrix_UB_23 -0.0881908000
_diffrn_orient_matrix_UB_31 0.1396959000
_diffrn_orient_matrix_UB_32 0.0312933000
_diffrn_orient_matrix_UB_33 0.0909042000
_diffrn_radiation_monochromator mirror
_diffrn_radiation_probe x-ray
_diffrn_radiation_type CuK\a
_diffrn_radiation_wavelength 1.54184
_diffrn_reflns_av_R_equivalents 0.0393
_diffrn_reflns_av_unetI/netI 0.0254
_diffrn_reflns_Laue_measured_fraction_full 0.999
_diffrn_reflns_Laue_measured_fraction_max 0.992
_diffrn_reflns_limit_h_max 11
_diffrn_reflns_limit_h_min -11
_diffrn_reflns_limit_k_max 11
_diffrn_reflns_limit_k_min -11
_diffrn_reflns_limit_l_max 14
_diffrn_reflns_limit_l_min -14
_diffrn_reflns_number 19261
_diffrn_reflns_point_group_measured_fraction_full 0.997
_diffrn_reflns_point_group_measured_fraction_max 0.985
_diffrn_reflns_theta_full 67.684
_diffrn_reflns_theta_max 70.161
_diffrn_reflns_theta_min 3.769
_diffrn_source 'sealed X-ray tube'
_diffrn_source_type 'SuperNova (Cu) X-ray Source'
_exptl_absorpt_coefficient_mu 0.662
_exptl_absorpt_correction_T_max 1.00000
_exptl_absorpt_correction_T_min 0.83643
_exptl_absorpt_correction_type multi-scan
_exptl_absorpt_process_details
;
CrysAlisPro, Agilent Technologies,
Version 1.171.37.33 (release 27-03-2014 CrysAlis171 .NET)
(compiled Mar 27 2014,17:12:48)
Empirical absorption correction using spherical harmonics,
 implemented in SCALE3 ABSPACK scaling algorithm.
;
_exptl_crystal_colour 'clear light colourless'
_exptl_crystal_colour_lustre clear
_exptl_crystal_colour_modifier light
_exptl_crystal_colour_primary colourless
_exptl_crystal_density_diffrn 1.255
_exptl_crystal_description block
_exptl_crystal_F_000 436
_exptl_crystal_size_max 0.31
_exptl_crystal_size_mid 0.25
_exptl_crystal_size_min 0.24
_refine_diff_density_max 0.158
_refine_diff_density_min -0.279
_refine_diff_density_rms 0.046
_refine_ls_abs_structure_details
;
 Flack x determined using 1569 quotients [(I+)-(I-)]/[(I+)+(I-)]
 (Parsons, Flack and Wagner, Acta Cryst. B69 (2013) 249-259).
;
_refine_ls_abs_structure_Flack 0.08(10)
_refine_ls_extinction_method none
_refine_ls_goodness_of_fit_ref 1.120
_refine_ls_hydrogen_treatment constr
_refine_ls_matrix_type full
_refine_ls_number_parameters 280
_refine_ls_number_reflns 4090
_refine_ls_number_restraints 1
_refine_ls_restrained_S_all 1.120
_refine_ls_R_factor_all 0.0540
_refine_ls_R_factor_gt 0.0481
_refine_ls_shift/su_max 0.001
_refine_ls_shift/su_mean 0.000
_refine_ls_structure_factor_coef Fsqd
_refine_ls_weighting_details 'w=1/[\s^2^(Fo^2^)+(0.0741P)^2^+0.2014P] where P=(Fo^2^+2Fc^2^)/3'
_refine_ls_weighting_scheme calc
_refine_ls_wR_factor_gt 0.1351
_refine_ls_wR_factor_ref 0.1407
_reflns_Friedel_coverage 0.868
_reflns_Friedel_fraction_full 0.995
_reflns_Friedel_fraction_max 0.976
_reflns_number_gt 3688
_reflns_number_total 4090
_reflns_threshold_expression 'I > 2\s(I)'
_cod_data_source_file cs5b02177_si_002.cif
_cod_data_source_block lidan0730
_cod_original_cell_volume 1091.10(7)
_cod_database_code 4516693
_shelx_space_group_comment
;
The symmetry employed for this shelxl refinement is uniquely defined
by the following loop, which should always be used as a source of
symmetry information in preference to the above space-group names.
They are only intended as comments.
;
_reflns_odcompleteness_completeness 99.86
_reflns_odcompleteness_iscentric 1
_reflns_odcompleteness_theta 66.97
_olex2_refinement_description
;
1. Fixed Uiso
 At 1.2 times of:
  All C(H) groups, All C(H,H) groups, All N(H) groups
2.a Ternary CH refined with riding coordinates:
 C8(H8), C13(H13)
2.b Secondary CH2 refined with riding coordinates:
 C9(H9A,H9B), C10(H10A,H10B), C11(H11A,H11B), C12(H12A,H12B)
2.c Aromatic/amide H refined with riding coordinates:
 N1(H1), C1(H1A), C2(H2), C3(H3), C4(H4), C18(H18), C19(H19), C20(H20),
 C21(H21), C24(H24), C25(H25), C26(H26), C27(H27), C28(H28)
;
_shelx_shelxl_version_number 2014/7
_olex2_date_sample_data_collection 2015-07-30
_olex2_submission_special_instructions 'No special instructions were received'

loop_
_space_group_symop_operation_xyz
'x, y, z'
'-x, y+1/2, -z'

loop_
_atom_site_label
_atom_site_type_symbol
_atom_site_fract_x
_atom_site_fract_y
_atom_site_fract_z
_atom_site_U_iso_or_equiv
_atom_site_adp_type
_atom_site_occupancy
_atom_site_site_symmetry_order
_atom_site_calc_flag
_atom_site_refinement_flags_posn
O1 O -0.4588(3) 0.0251(3) -0.9432(3) 0.0693(8) Uani 1 1 d .
O2 O -0.0614(4) 0.1035(4) -0.6250(3) 0.0848(10) Uani 1 1 d .
N1 N -0.2435(3) -0.0485(3) -0.8341(2) 0.0453(6) Uani 1 1 d .
H1 H -0.1516 -0.0340 -0.8159 0.054 Uiso 1 1 calc R
C1 C -0.3232(4) 0.2603(4) -1.0061(3) 0.0509(8) Uani 1 1 d .
H1A H -0.4230 0.2662 -1.0148 0.061 Uiso 1 1 calc R
C2 C -0.2477(5) 0.3629(4) -1.0449(3) 0.0576(9) Uani 1 1 d .
H2 H -0.2954 0.4405 -1.0790 0.069 Uiso 1 1 calc R
C3 C -0.1022(5) 0.3488(4) -1.0322(3) 0.0578(9) Uani 1 1 d .
H3 H -0.0497 0.4151 -1.0601 0.069 Uiso 1 1 calc R
C4 C -0.0335(4) 0.2350(4) -0.9775(3) 0.0562(9) Uani 1 1 d .
H4 H 0.0663 0.2277 -0.9679 0.067 Uiso 1 1 calc R
N5 N -0.1034(3) 0.1344(3) -0.9375(2) 0.0487(7) Uani 1 1 d .
C6 C -0.2463(3) 0.1479(3) -0.9538(2) 0.0417(7) Uani 1 1 d .
C7 C -0.3267(4) 0.0350(3) -0.9111(3) 0.0458(7) Uani 1 1 d .
C8 C -0.3002(3) -0.1615(3) -0.7801(2) 0.0412(7) Uani 1 1 d .
H8 H -0.4062 -0.1543 -0.7994 0.049 Uiso 1 1 calc R
C9 C -0.2598(4) -0.2982(4) -0.8266(3) 0.0522(8) Uani 1 1 d .
H9A H -0.2966 -0.3001 -0.9087 0.063 Uiso 1 1 calc R
H9B H -0.1550 -0.3060 -0.8106 0.063 Uiso 1 1 calc R
C10 C -0.3208(5) -0.4188(4) -0.7744(3) 0.0580(9) Uani 1 1 d .
H10A H -0.2865 -0.5029 -0.8013 0.070 Uiso 1 1 calc R
H10B H -0.4257 -0.4178 -0.7985 0.070 Uiso 1 1 calc R
C11 C -0.2751(5) -0.4142(4) -0.6450(3) 0.0584(9) Uani 1 1 d .
H11A H -0.1711 -0.4275 -0.6204 0.070 Uiso 1 1 calc R
H11B H -0.3221 -0.4877 -0.6136 0.070 Uiso 1 1 calc R
C12 C -0.3158(4) -0.2780(3) -0.6002(3) 0.0495(8) Uani 1 1 d .
H12A H -0.2836 -0.2769 -0.5177 0.059 Uiso 1 1 calc R
H12B H -0.4204 -0.2683 -0.6199 0.059 Uiso 1 1 calc R
C13 C -0.2479(3) -0.1576(3) -0.6493(2) 0.0392(6) Uani 1 1 d .
H13 H -0.1427 -0.1714 -0.6303 0.047 Uiso 1 1 calc R
C14 C -0.2782(4) -0.0194(3) -0.5960(3) 0.0424(7) Uani 1 1 d .
C15 C -0.1895(5) 0.0963(4) -0.6350(3) 0.0614(10) Uani 1 1 d .
O16 O -0.2764(5) 0.2004(3) -0.6834(3) 0.0850(10) Uani 1 1 d .
C17 C -0.4158(7) 0.1629(5) -0.6876(3) 0.0819(16) Uani 1 1 d .
C18 C -0.5372(11) 0.2389(7) -0.7337(5) 0.128(3) Uani 1 1 d .
H18 H -0.5289 0.3235 -0.7663 0.154 Uiso 1 1 calc R
C19 C -0.6705(10) 0.1878(10) -0.7308(6) 0.133(4) Uani 1 1 d .
H19 H -0.7528 0.2383 -0.7631 0.160 Uiso 1 1 calc R
C20 C -0.6869(6) 0.0621(9) -0.6807(6) 0.118(3) Uani 1 1 d .
H20 H -0.7788 0.0306 -0.6793 0.141 Uiso 1 1 calc R
C21 C -0.5625(4) -0.0175(6) -0.6319(4) 0.0765(14) Uani 1 1 d .
H21 H -0.5707 -0.1009 -0.5972 0.092 Uiso 1 1 calc R
C22 C -0.4292(4) 0.0339(4) -0.6379(3) 0.0581(10) Uani 1 1 d .
C23 C -0.2265(4) -0.0168(3) -0.4646(3) 0.0445(7) Uani 1 1 d .
C24 C -0.2971(5) 0.0636(4) -0.4004(4) 0.0649(10) Uani 1 1 d .
H24 H -0.3813 0.1096 -0.4361 0.078 Uiso 1 1 calc R
C25 C -0.2440(6) 0.0765(5) -0.2841(4) 0.0793(13) Uani 1 1 d .
H25 H -0.2918 0.1324 -0.2424 0.095 Uiso 1 1 calc R
C26 C -0.1214(5) 0.0078(5) -0.2293(3) 0.0658(10) Uani 1 1 d .
H26 H -0.0866 0.0159 -0.1508 0.079 Uiso 1 1 calc R
C27 C -0.0509(4) -0.0730(4) -0.2915(3) 0.0583(9) Uani 1 1 d .
H27 H 0.0319 -0.1205 -0.2550 0.070 Uiso 1 1 calc R
C28 C -0.1021(4) -0.0845(4) -0.4085(3) 0.0510(8) Uani 1 1 d .
H28 H -0.0522 -0.1385 -0.4499 0.061 Uiso 1 1 calc R

loop_
_atom_site_aniso_label
_atom_site_aniso_U_11
_atom_site_aniso_U_22
_atom_site_aniso_U_33
_atom_site_aniso_U_23
_atom_site_aniso_U_13
_atom_site_aniso_U_12
O1 0.0461(15) 0.0791(18) 0.0748(17) 0.0291(15) -0.0013(12) -0.0110(13)
O2 0.090(2) 0.089(2) 0.0753(19) 0.0015(17) 0.0191(16) -0.0456(19)
N1 0.0436(15) 0.0484(15) 0.0446(14) 0.0092(11) 0.0117(11) -0.0002(11)
C1 0.0495(19) 0.0523(18) 0.0499(18) 0.0093(15) 0.0102(14) 0.0032(14)
C2 0.072(3) 0.048(2) 0.054(2) 0.0088(16) 0.0172(17) 0.0002(17)
C3 0.074(3) 0.0523(19) 0.0513(19) -0.0001(16) 0.0230(17) -0.0167(18)
C4 0.051(2) 0.066(2) 0.055(2) -0.0017(17) 0.0194(16) -0.0113(17)
N5 0.0492(16) 0.0529(16) 0.0464(14) 0.0000(12) 0.0164(12) 0.0003(13)
C6 0.0438(17) 0.0453(16) 0.0358(14) 0.0005(13) 0.0091(12) -0.0003(13)
C7 0.0466(19) 0.0490(17) 0.0399(15) 0.0050(13) 0.0066(13) -0.0029(14)
C8 0.0457(17) 0.0387(15) 0.0404(15) 0.0003(13) 0.0126(12) -0.0014(13)
C9 0.063(2) 0.0502(18) 0.0456(18) -0.0048(14) 0.0173(15) 0.0039(16)
C10 0.080(3) 0.0378(17) 0.057(2) -0.0067(15) 0.0178(18) 0.0004(17)
C11 0.082(3) 0.0364(16) 0.057(2) 0.0024(15) 0.0154(18) 0.0018(16)
C12 0.067(2) 0.0386(17) 0.0464(18) 0.0005(13) 0.0197(15) -0.0053(15)
C13 0.0434(16) 0.0368(14) 0.0383(14) 0.0022(12) 0.0113(12) 0.0015(12)
C14 0.0463(18) 0.0370(15) 0.0431(15) -0.0004(13) 0.0088(13) 0.0006(12)
C15 0.092(3) 0.0432(18) 0.0474(19) -0.0028(15) 0.0131(19) -0.0082(19)
O16 0.134(3) 0.0417(14) 0.081(2) 0.0084(14) 0.028(2) 0.0067(17)
C17 0.132(4) 0.055(2) 0.049(2) -0.0057(18) 0.001(2) 0.047(3)
C18 0.188(8) 0.100(5) 0.079(4) -0.006(3) -0.003(4) 0.098(6)
C19 0.143(6) 0.152(7) 0.080(4) -0.035(4) -0.024(4) 0.106(6)
C20 0.067(3) 0.173(7) 0.097(4) -0.079(5) -0.013(3) 0.045(4)
C21 0.053(3) 0.096(3) 0.075(3) -0.038(2) 0.0019(19) 0.017(2)
C22 0.063(2) 0.059(2) 0.0467(18) -0.0146(16) 0.0025(16) 0.0203(18)
C23 0.0474(18) 0.0428(16) 0.0428(16) -0.0036(13) 0.0097(13) -0.0036(13)
C24 0.070(2) 0.068(3) 0.055(2) -0.0144(18) 0.0109(18) 0.016(2)
C25 0.099(3) 0.083(3) 0.056(2) -0.023(2) 0.019(2) 0.012(3)
C26 0.079(3) 0.070(2) 0.0447(18) -0.0099(18) 0.0063(17) -0.009(2)
C27 0.056(2) 0.066(2) 0.0483(19) 0.0007(17) 0.0025(15) -0.0068(18)
C28 0.049(2) 0.0558(19) 0.0471(17) -0.0015(15) 0.0087(14) 0.0005(15)

loop_
_atom_type_symbol
_atom_type_description
_atom_type_scat_dispersion_real
_atom_type_scat_dispersion_imag
_atom_type_scat_source
C C 0.0181 0.0091 'International Tables Vol C Tables 4.2.6.8 and 6.1.1.4'
H H 0.0000 0.0000 'International Tables Vol C Tables 4.2.6.8 and 6.1.1.4'
N N 0.0311 0.0180 'International Tables Vol C Tables 4.2.6.8 and 6.1.1.4'
O O 0.0492 0.0322 'International Tables Vol C Tables 4.2.6.8 and 6.1.1.4'

loop_
_geom_angle_atom_site_label_1
_geom_angle_atom_site_label_2
_geom_angle_atom_site_label_3
_geom_angle
C7 N1 H1 118.1
C7 N1 C8 123.7(3)
C8 N1 H1 118.1
C2 C1 H1A 120.9
C2 C1 C6 118.3(3)
C6 C1 H1A 120.9
C1 C2 H2 120.6
C3 C2 C1 118.8(4)
C3 C2 H2 120.6
C2 C3 H3 120.3
C2 C3 C4 119.3(3)
C4 C3 H3 120.3
C3 C4 H4 118.4
N5 C4 C3 123.3(3)
N5 C4 H4 118.4
C6 N5 C4 116.6(3)
C1 C6 C7 119.0(3)
N5 C6 C1 123.7(3)
N5 C6 C7 117.3(3)
O1 C7 N1 124.1(3)
O1 C7 C6 120.9(3)
N1 C7 C6 114.9(3)
N1 C8 H8 107.9
N1 C8 C9 110.6(2)
N1 C8 C13 112.2(2)
C9 C8 H8 107.9
C9 C8 C13 110.4(3)
C13 C8 H8 107.9
C8 C9 H9A 109.2
C8 C9 H9B 109.2
H9A C9 H9B 107.9
C10 C9 C8 112.0(3)
C10 C9 H9A 109.2
C10 C9 H9B 109.2
C9 C10 H10A 109.4
C9 C10 H10B 109.4
C9 C10 C11 111.1(3)
H10A C10 H10B 108.0
C11 C10 H10A 109.4
C11 C10 H10B 109.4
C10 C11 H11A 109.5
C10 C11 H11B 109.5
C10 C11 C12 110.8(3)
H11A C11 H11B 108.1
C12 C11 H11A 109.5
C12 C11 H11B 109.5
C11 C12 H12A 109.2
C11 C12 H12B 109.2
C11 C12 C13 112.0(3)
H12A C12 H12B 107.9
C13 C12 H12A 109.2
C13 C12 H12B 109.2
C8 C13 H13 107.5
C8 C13 C14 113.5(2)
C12 C13 C8 108.3(3)
C12 C13 H13 107.5
C12 C13 C14 112.1(2)
C14 C13 H13 107.5
C15 C14 C13 110.2(3)
C22 C14 C13 114.8(3)
C22 C14 C15 100.8(3)
C22 C14 C23 112.9(3)
C23 C14 C13 113.1(2)
C23 C14 C15 103.6(3)
O2 C15 C14 128.6(4)
O2 C15 O16 120.1(4)
O16 C15 C14 111.3(4)
C15 O16 C17 107.5(3)
O16 C17 C18 125.6(6)
O16 C17 C22 114.1(4)
C18 C17 C22 120.3(7)
C17 C18 H18 120.6
C19 C18 C17 118.9(8)
C19 C18 H18 120.6
C18 C19 H19 119.0
C18 C19 C20 122.1(6)
C20 C19 H19 119.0
C19 C20 H20 120.1
C19 C20 C21 119.8(7)
C21 C20 H20 120.1
C20 C21 H21 121.3
C22 C21 C20 117.4(6)
C22 C21 H21 121.3
C17 C22 C14 106.2(4)
C21 C22 C14 132.2(4)
C21 C22 C17 121.5(4)
C24 C23 C14 120.3(3)
C28 C23 C14 121.5(3)
C28 C23 C24 117.9(3)
C23 C24 H24 119.6
C25 C24 C23 120.8(4)
C25 C24 H24 119.6
C24 C25 H25 119.7
C26 C25 C24 120.7(4)
C26 C25 H25 119.7
C25 C26 H26 120.4
C27 C26 C25 119.2(3)
C27 C26 H26 120.4
C26 C27 H27 119.8
C26 C27 C28 120.4(4)
C28 C27 H27 119.8
C23 C28 C27 121.0(3)
C23 C28 H28 119.5
C27 C28 H28 119.5

loop_
_geom_bond_atom_site_label_1
_geom_bond_atom_site_label_2
_geom_bond_distance
O1 C7 1.226(4)
O2 C15 1.195(5)
N1 H1 0.8600
N1 C7 1.346(4)
N1 C8 1.452(4)
C1 H1A 0.9300
C1 C2 1.379(5)
C1 C6 1.388(5)
C2 H2 0.9300
C2 C3 1.360(6)
C3 H3 0.9300
C3 C4 1.379(6)
C4 H4 0.9300
C4 N5 1.340(4)
N5 C6 1.330(4)
C6 C7 1.502(4)
C8 H8 0.9800
C8 C9 1.536(4)
C8 C13 1.540(4)
C9 H9A 0.9700
C9 H9B 0.9700
C9 C10 1.517(5)
C10 H10A 0.9700
C10 H10B 0.9700
C10 C11 1.520(5)
C11 H11A 0.9700
C11 H11B 0.9700
C11 C12 1.524(5)
C12 H12A 0.9700
C12 H12B 0.9700
C12 C13 1.529(4)
C13 H13 0.9800
C13 C14 1.555(4)
C14 C15 1.550(5)
C14 C22 1.497(5)
C14 C23 1.545(4)
C15 O16 1.354(5)
O16 C17 1.363(7)
C17 C18 1.375(8)
C17 C22 1.418(7)
C18 H18 0.9300
C18 C19 1.369(12)
C19 H19 0.9300
C19 C20 1.396(12)
C20 H20 0.9300
C20 C21 1.422(8)
C21 H21 0.9300
C21 C22 1.379(7)
C23 C24 1.384(5)
C23 C28 1.384(5)
C24 H24 0.9300
C24 C25 1.382(6)
C25 H25 0.9300
C25 C26 1.372(7)
C26 H26 0.9300
C26 C27 1.369(6)
C27 H27 0.9300
C27 C28 1.385(5)
C28 H28 0.9300

loop_
_geom_torsion_atom_site_label_1
_geom_torsion_atom_site_label_2
_geom_torsion_atom_site_label_3
_geom_torsion_atom_site_label_4
_geom_torsion
O2 C15 O16 C17 177.8(4)
N1 C8 C9 C10 -178.4(3)
N1 C8 C13 C12 178.6(3)
N1 C8 C13 C14 53.5(3)
C1 C2 C3 C4 -2.3(5)
C1 C6 C7 O1 16.4(5)
C1 C6 C7 N1 -161.5(3)
C2 C1 C6 N5 0.9(5)
C2 C1 C6 C7 -180.0(3)
C2 C3 C4 N5 1.5(6)
C3 C4 N5 C6 0.6(5)
C4 N5 C6 C1 -1.8(5)
C4 N5 C6 C7 179.1(3)
N5 C6 C7 O1 -164.5(3)
N5 C6 C7 N1 17.6(4)
C6 C1 C2 C3 1.2(5)
C7 N1 C8 C9 107.9(4)
C7 N1 C8 C13 -128.4(3)
C8 N1 C7 O1 0.5(5)
C8 N1 C7 C6 178.3(3)
C8 C9 C10 C11 -54.6(4)
C8 C13 C14 C15 -65.0(3)
C8 C13 C14 C22 47.9(4)
C8 C13 C14 C23 179.5(3)
C9 C8 C13 C12 -57.6(3)
C9 C8 C13 C14 177.2(3)
C9 C10 C11 C12 54.2(4)
C10 C11 C12 C13 -57.7(4)
C11 C12 C13 C8 58.8(4)
C11 C12 C13 C14 -175.1(3)
C12 C13 C14 C15 171.9(3)
C12 C13 C14 C22 -75.2(4)
C12 C13 C14 C23 56.4(4)
C13 C8 C9 C10 56.9(4)
C13 C14 C15 O2 -56.4(5)
C13 C14 C15 O16 125.3(3)
C13 C14 C22 C17 -120.4(3)
C13 C14 C22 C21 61.9(5)
C13 C14 C23 C24 -150.4(3)
C13 C14 C23 C28 35.2(4)
C14 C15 O16 C17 -3.8(4)
C14 C23 C24 C25 -174.0(4)
C14 C23 C28 C27 175.1(3)
C15 C14 C22 C17 -2.0(3)
C15 C14 C22 C21 -179.7(4)
C15 C14 C23 C24 90.2(4)
C15 C14 C23 C28 -84.1(4)
C15 O16 C17 C18 -178.0(4)
C15 O16 C17 C22 2.4(5)
O16 C17 C18 C19 -179.5(5)
O16 C17 C22 C14 0.0(4)
O16 C17 C22 C21 178.0(4)
C17 C18 C19 C20 1.1(9)
C18 C17 C22 C14 -179.6(4)
C18 C17 C22 C21 -1.6(6)
C18 C19 C20 C21 -0.7(9)
C19 C20 C21 C22 -0.9(7)
C20 C21 C22 C14 179.4(4)
C20 C21 C22 C17 2.0(6)
C22 C14 C15 O2 -178.1(4)
C22 C14 C15 O16 3.6(4)
C22 C14 C23 C24 -17.9(5)
C22 C14 C23 C28 167.8(3)
C22 C17 C18 C19 0.0(8)
C23 C14 C15 O2 64.9(5)
C23 C14 C15 O16 -113.4(3)
C23 C14 C22 C17 107.9(3)
C23 C14 C22 C21 -69.8(5)
C23 C24 C25 C26 -1.2(8)
C24 C23 C28 C27 0.6(5)
C24 C25 C26 C27 0.7(8)
C25 C26 C27 C28 0.4(6)
C26 C27 C28 C23 -1.1(6)
C28 C23 C24 C25 0.5(6)
